data_7042271
loop_
_publ_author_name
'Morozov, I. V.'
'Deeva, E. B.'
'Glazunova, T. Yu'
'Troyanov, S. I.'
'Guseinov, F. I.'
'Kustov, L. M.'

_publ_section_title
;
 Interaction of copper with dinitrogen tetroxide in
 1-butyl-3-methylimidazolium-based ionic liquids.
;
_journal_issue 13
_journal_name_full 'Dalton transactions (Cambridge, England : 2003)'
_journal_page_first 4430
_journal_page_last 4434
_journal_paper_doi 10.1039/c6dt04526j
_journal_volume 46
_journal_year 2017
_chemical_formula_sum 'C14 H15 Cu F9 N2 O6'
_chemical_formula_weight 541.82
_chemical_name_systematic
; 
 ? 
;
_space_group_IT_number 14
_symmetry_cell_setting monoclinic
_symmetry_space_group_name_Hall '-P 2yn'
_symmetry_space_group_name_H-M 'P 1 21/n 1'
_atom_sites_solution_hydrogens geom
_atom_sites_solution_primary direct
_atom_sites_solution_secondary difmap
_audit_creation_method SHELXL-97
_cell_angle_alpha 90.00
_cell_angle_beta 117.32(3)
_cell_angle_gamma 90.00
_cell_formula_units_Z 8
_cell_length_a 16.466(3)
_cell_length_b 15.871(3)
_cell_length_c 17.043(3)
_cell_measurement_reflns_used 27526
_cell_measurement_temperature 100(2)
_cell_measurement_theta_max 29
_cell_measurement_theta_min 3
_cell_volume 3957.1(16)
_computing_structure_refinement 'SHELXL-97 (Sheldrick, 1997)'
_computing_structure_solution 'SHELXS-97 (Sheldrick, 1990)'
_diffrn_ambient_temperature 100(2)
_diffrn_measured_fraction_theta_full 0.996
_diffrn_measured_fraction_theta_max 0.996
_diffrn_measurement_device_type IPDS(Stoe)
_diffrn_radiation_monochromator graphite
_diffrn_radiation_source 'fine-focus sealed tube'
_diffrn_radiation_type MoK\a
_diffrn_radiation_wavelength 0.71073
_diffrn_reflns_av_R_equivalents 0.0945
_diffrn_reflns_av_sigmaI/netI 0.0849
_diffrn_reflns_limit_h_max 20
_diffrn_reflns_limit_h_min -22
_diffrn_reflns_limit_k_max 21
_diffrn_reflns_limit_k_min 0
_diffrn_reflns_limit_l_max 23
_diffrn_reflns_limit_l_min 0
_diffrn_reflns_number 10646
_diffrn_reflns_theta_full 29.18
_diffrn_reflns_theta_max 29.18
_diffrn_reflns_theta_min 2.34
_exptl_absorpt_coefficient_mu 1.223
_exptl_absorpt_correction_T_max 0.941
_exptl_absorpt_correction_T_min 0.774
_exptl_absorpt_correction_type numerical
_exptl_crystal_colour light_blue
_exptl_crystal_density_diffrn 1.819
_exptl_crystal_density_method 'not measured'
_exptl_crystal_description needle
_exptl_crystal_F_000 2168
_exptl_crystal_size_max 0.60
_exptl_crystal_size_mid 0.11
_exptl_crystal_size_min 0.08
_refine_diff_density_max 0.696
_refine_diff_density_min -0.762
_refine_diff_density_rms 0.083
_refine_ls_extinction_coef 0.00113(9)
_refine_ls_extinction_expression Fc^*^=kFc[1+0.001xFc^2^\l^3^/sin(2\q)]^-1/4^
_refine_ls_extinction_method SHELXL
_refine_ls_goodness_of_fit_ref 1.032
_refine_ls_hydrogen_treatment constr
_refine_ls_matrix_type full
_refine_ls_number_parameters 657
_refine_ls_number_reflns 10646
_refine_ls_number_restraints 18
_refine_ls_restrained_S_all 1.036
_refine_ls_R_factor_all 0.0755
_refine_ls_R_factor_gt 0.0419
_refine_ls_shift/su_max 0.029
_refine_ls_shift/su_mean 0.002
_refine_ls_structure_factor_coef Fsqd
_refine_ls_weighting_details 'calc w=1/[\s^2^(Fo^2^)+(0.0200P)^2^+0.0000P] where P=(Fo^2^+2Fc^2^)/3'
_refine_ls_weighting_scheme calc
_refine_ls_wR_factor_gt 0.0743
_refine_ls_wR_factor_ref 0.0769
_reflns_number_gt 6311
_reflns_number_total 10646
_reflns_threshold_expression >2sigma(I)
_cod_data_source_file c6dt04526j2.cif
_cod_data_source_block cuiln
_cod_depositor_comments
;
The following automatic conversions were performed:

'_symmetry_cell_setting' value 'Monoclinic' changed to 'monoclinic'
according to
/home/data/users/saulius/crontab/automatic-downloads/rss-feeds/RSC/lib/dictionaries/cif_core.dic
dictionary named 'cif_core.dic' version 2.4.2 from 2011-04-26.

Automatic conversion script
Id: cif_fix_values 4973 2017-02-22 13:04:09Z antanas 

 Adding full bibliography for 7042270--7042271.cif.
;
_cod_original_cell_volume 3957.1(14)
_cod_original_sg_symbol_H-M P2(1)/n
_cod_database_code 7042271

loop_
_symmetry_equiv_pos_as_xyz
'x, y, z'
'-x+1/2, y+1/2, -z+1/2'
'-x, -y, -z'
'x-1/2, -y-1/2, z-1/2'

loop_
_atom_site_label
_atom_site_type_symbol
_atom_site_fract_x
_atom_site_fract_y
_atom_site_fract_z
_atom_site_U_iso_or_equiv
_atom_site_adp_type
_atom_site_occupancy
_atom_site_symmetry_multiplicity
_atom_site_calc_flag
_atom_site_refinement_flags
_atom_site_disorder_assembly
_atom_site_disorder_group
Cu1 Cu 0.51607(2) 0.11201(2) 0.28273(2) 0.01770(9) Uani 1 1 d . . .
Cu2 Cu 0.48122(2) -0.07867(2) 0.22560(2) 0.01778(9) Uani 1 1 d . . .
O1 O 0.46697(13) 0.09752(12) 0.14776(12) 0.0194(4) Uani 1 1 d . . .
O2 O 0.43565(13) -0.03859(13) 0.10527(12) 0.0195(4) Uani 1 1 d . . .
O3 O 0.39079(12) 0.11095(13) 0.26402(12) 0.0202(4) Uani 1 1 d . . .
O4 O 0.37084(12) -0.02712(12) 0.22918(13) 0.0191(4) Uani 1 1 d . . .
O5 O 0.53133(14) -0.10938(13) 0.34887(13) 0.0220(4) Uani 1 1 d . . .
O6 O 0.55666(13) 0.02674(13) 0.39271(12) 0.0197(4) Uani 1 1 d . . .
O7 O 0.63929(12) 0.10697(13) 0.29802(12) 0.0202(4) Uani 1 1 d . . .
O8 O 0.62126(12) -0.02969(12) 0.25674(12) 0.0189(4) Uani 1 1 d . . .
O9 O 0.5449(7) 0.2082(6) 0.3648(6) 0.0212(14) Uani 0.653(19) 1 d P . .
O9A O 0.5139(9) 0.2460(15) 0.2500(9) 0.048(5) Uani 0.347(19) 1 d P . .
O10 O 0.5164(5) 0.2832(4) 0.2453(5) 0.0300(13) Uani 0.653(19) 1 d P . .
O10A O 0.5453(14) 0.2261(16) 0.3852(15) 0.050(5) Uani 0.347(19) 1 d P . .
O11 O 0.52164(14) -0.18811(13) 0.19679(14) 0.0293(5) Uani 1 1 d . . .
O12 O 0.37627(16) -0.21682(16) 0.15775(17) 0.0432(6) Uani 1 1 d . . .
F1 F 0.31208(12) 0.08960(12) -0.03227(11) 0.0337(5) Uani 1 1 d . . .
F2 F 0.40029(12) 0.00483(11) -0.05655(10) 0.0275(4) Uani 1 1 d . . .
F3 F 0.44353(12) 0.13188(11) -0.01441(11) 0.0298(4) Uani 1 1 d . . .
F4 F 0.2358(7) 0.1056(8) 0.2770(5) 0.0320(16) Uani 0.653(19) 1 d P . .
F5 F 0.2057(4) -0.0174(4) 0.2154(7) 0.0408(18) Uani 0.653(19) 1 d P . .
F6 F 0.2010(3) 0.0922(5) 0.1411(3) 0.0376(16) Uani 0.653(19) 1 d P . .
F4A F 0.1927(5) 0.0356(19) 0.1383(6) 0.079(7) Uani 0.347(19) 1 d P . .
F5A F 0.2229(17) 0.1079(14) 0.2547(18) 0.070(6) Uani 0.347(19) 1 d P . .
F6A F 0.2252(9) -0.0216(7) 0.2614(14) 0.043(3) Uani 0.347(19) 1 d P . .
F7 F 0.69337(12) -0.10189(13) 0.52271(12) 0.0391(5) Uani 1 1 d . . .
F8 F 0.61006(14) -0.02103(12) 0.55713(11) 0.0347(5) Uani 1 1 d . . .
F9 F 0.56714(13) -0.14737(12) 0.51442(12) 0.0369(5) Uani 1 1 d . . .
F10 F 0.80926(13) -0.02701(14) 0.35536(14) 0.0436(5) Uani 1 1 d . . .
F11 F 0.80894(12) 0.10437(13) 0.32913(15) 0.0434(5) Uani 1 1 d . . .
F12 F 0.76816(12) 0.01581(13) 0.22370(12) 0.0376(5) Uani 1 1 d . . .
F13 F 0.4821(2) 0.4019(2) 0.3506(3) 0.1118(13) Uani 1 1 d . . .
F14 F 0.3924(2) -0.3638(2) 0.0923(4) 0.147(2) Uani 1 1 d . . .
F15 F 0.5929(5) 0.3496(2) 0.4560(3) 0.190(3) Uani 1 1 d . . .
F16 F 0.5068(2) -0.31591(19) 0.0850(2) 0.0889(9) Uani 1 1 d . . .
F17 F 0.5260(2) -0.36578(17) 0.2036(2) 0.0940(11) Uani 1 1 d . . .
F18 F 0.6115(3) 0.4071(3) 0.3583(4) 0.151(2) Uani 1 1 d . . .
N1 N 0.74141(16) 0.19802(15) 0.58519(16) 0.0224(5) Uani 1 1 d . . .
N2 N 0.75927(17) 0.20849(15) 0.71838(16) 0.0229(5) Uani 1 1 d . . .
N3 N 0.75279(17) -0.28243(17) 0.40554(18) 0.0303(6) Uani 1 1 d . B .
N4 N 0.78265(19) -0.23598(17) 0.30299(17) 0.0315(7) Uani 1 1 d . . .
C1 C 0.43903(18) 0.03869(19) 0.09307(18) 0.0171(6) Uani 1 1 d . . .
C2 C 0.39936(18) 0.06634(18) -0.00392(17) 0.0197(6) Uani 1 1 d . . .
C3 C 0.34726(18) 0.04363(19) 0.24133(17) 0.0176(6) Uani 1 1 d . . .
C4 C 0.2457(2) 0.0509(2) 0.2210(2) 0.0282(7) Uani 1 1 d . . .
C5 C 0.55936(18) -0.05024(19) 0.40427(18) 0.0189(6) Uani 1 1 d . . .
C6 C 0.60737(19) -0.08007(19) 0.50121(18) 0.0222(6) Uani 1 1 d . . .
C7 C 0.66427(18) 0.03642(19) 0.28231(17) 0.0174(6) Uani 1 1 d . . .
C8 C 0.76419(19) 0.0335(2) 0.29772(19) 0.0236(6) Uani 1 1 d . . .
C9 C 0.53741(19) 0.27569(19) 0.3248(2) 0.0215(6) Uani 1 1 d . . .
C10 C 0.5581(4) 0.3549(4) 0.3734(6) 0.0342(12) Uani 0.653(19) 1 d P . .
C10A C 0.5316(11) 0.3496(8) 0.3266(15) 0.043(4) Uani 0.347(19) 1 d P . .
C11 C 0.4520(2) -0.23482(19) 0.16494(19) 0.0242(7) Uani 1 1 d . . .
C12 C 0.4670(3) -0.3188(2) 0.1366(3) 0.0415(9) Uani 1 1 d . . .
C13 C 0.8595(2) -0.2782(2) 0.3626(2) 0.0277(7) Uani 1 1 d . . .
H13 H 0.9151 -0.2854 0.3591 0.033 Uiso 1 1 calc R . .
C15 C 0.7204(2) -0.2398(2) 0.3311(2) 0.0355(8) Uani 1 1 d . . .
H15 H 0.6612 -0.2156 0.3020 0.043 Uiso 1 1 calc R . .
C16 C 0.8407(2) -0.3071(2) 0.4260(2) 0.0275(7) Uani 1 1 d . . .
H16 H 0.8806 -0.3388 0.4763 0.033 Uiso 1 1 calc R . .
C17 C 0.7016(2) -0.3039(2) 0.4547(3) 0.0465(10) Uani 1 1 d . . .
H17A H 0.6464 -0.2680 0.4342 0.056 Uiso 1 1 calc R A 1
H17B H 0.7402 -0.2932 0.5185 0.056 Uiso 1 1 calc R A 1
C20 C 0.8009(2) 0.21368(18) 0.66841(19) 0.0228(6) Uani 1 1 d . . .
H20 H 0.8637 0.2266 0.6888 0.027 Uiso 1 1 calc R . .
C21 C 0.6576(2) 0.1829(2) 0.5824(2) 0.0312(7) Uani 1 1 d . . .
H21 H 0.6022 0.1701 0.5313 0.037 Uiso 1 1 calc R . .
C22 C 0.7607(2) 0.1991(2) 0.50888(19) 0.0286(7) Uani 1 1 d . . .
H22A H 0.7484 0.2562 0.4826 0.034 Uiso 1 1 calc R . .
H22B H 0.7190 0.1593 0.4636 0.034 Uiso 1 1 calc R . .
C23 C 0.8036(2) 0.2171(2) 0.8142(2) 0.0322(8) Uani 1 1 d . . .
H23A H 0.8285 0.1625 0.8415 0.048 Uiso 1 1 calc R . .
H23B H 0.7588 0.2363 0.8332 0.048 Uiso 1 1 calc R . .
H23C H 0.8533 0.2583 0.8324 0.048 Uiso 1 1 calc R . .
C24 C 0.8829(2) 0.0869(2) 0.5672(2) 0.0392(9) Uani 1 1 d . . .
H24A H 0.8415 0.0467 0.5222 0.047 Uiso 1 1 calc R . .
H24B H 0.8756 0.0795 0.6213 0.047 Uiso 1 1 calc R . .
C25 C 0.9823(2) 0.0678(3) 0.5880(3) 0.0497(10) Uani 1 1 d . . .
H25A H 0.9889 0.0729 0.5339 0.074 Uiso 1 1 calc R . .
H25B H 0.9981 0.0104 0.6113 0.074 Uiso 1 1 calc R . .
H25C H 1.0232 0.1080 0.6320 0.074 Uiso 1 1 calc R . .
C26 C 0.8576(2) 0.1753(2) 0.5337(2) 0.0303(7) Uani 1 1 d . . .
H26A H 0.8989 0.2148 0.5797 0.036 Uiso 1 1 calc R . .
H26B H 0.8680 0.1826 0.4813 0.036 Uiso 1 1 calc R . .
C27 C 0.6692(2) 0.1895(2) 0.6653(2) 0.0311(7) Uani 1 1 d . . .
H27 H 0.6233 0.1824 0.6839 0.037 Uiso 1 1 calc R . .
C29 C 0.7705(3) -0.1961(2) 0.2205(2) 0.0478(10) Uani 1 1 d . . .
H29A H 0.7724 -0.2393 0.1803 0.072 Uiso 1 1 calc R . .
H29B H 0.8197 -0.1553 0.2335 0.072 Uiso 1 1 calc R . .
H29C H 0.7114 -0.1671 0.1927 0.072 Uiso 1 1 calc R . .
C30 C 0.6738(3) -0.3956(3) 0.4405(3) 0.0604(15) Uani 0.659(9) 1 d P B 1
H30A H 0.6452 -0.4084 0.3765 0.072 Uiso 0.659(9) 1 calc PR B 1
H30B H 0.7289 -0.4313 0.4703 0.072 Uiso 0.659(9) 1 calc PR B 1
C31 C 0.6090(6) -0.4160(5) 0.4752(5) 0.082(3) Uani 0.659(9) 1 d P B 1
H31A H 0.6031 -0.4781 0.4746 0.099 Uiso 0.659(9) 1 calc PR B 1
H31B H 0.6372 -0.3980 0.5378 0.099 Uiso 0.659(9) 1 calc PR B 1
C32 C 0.5202(8) -0.3820(9) 0.4331(12) 0.144(6) Uani 0.659(9) 1 d PU B 1
H32A H 0.5239 -0.3206 0.4293 0.216 Uiso 0.659(9) 1 calc PR B 1
H32B H 0.4877 -0.3960 0.4672 0.216 Uiso 0.659(9) 1 calc PR B 1
H32C H 0.4872 -0.4056 0.3735 0.216 Uiso 0.659(9) 1 calc PR B 1
C30A C 0.6738(3) -0.3956(3) 0.4405(3) 0.0604(15) Uani 0.34 1 d P B 2
H30C H 0.7244 -0.4296 0.4410 0.072 Uiso 0.341(9) 1 calc PR B 2
H30D H 0.6621 -0.4153 0.4895 0.072 Uiso 0.341(9) 1 calc PR B 2
C31A C 0.5935(16) -0.4076(15) 0.3584(17) 0.141(10) Uani 0.341(9) 1 d PU B 2
H31C H 0.5805 -0.4687 0.3492 0.169 Uiso 0.341(9) 1 calc PR B 2
H31D H 0.6058 -0.3871 0.3100 0.169 Uiso 0.341(9) 1 calc PR B 2
C32A C 0.5047(11) -0.3608(19) 0.352(2) 0.136(9) Uani 0.341(9) 1 d PU B 2
H32D H 0.5226 -0.3071 0.3838 0.203 Uiso 0.341(9) 1 calc PR B 2
H32E H 0.4752 -0.3963 0.3785 0.203 Uiso 0.341(9) 1 calc PR B 2
H32F H 0.4620 -0.3503 0.2899 0.203 Uiso 0.341(9) 1 calc PR B 2

loop_
_atom_site_aniso_label
_atom_site_aniso_U_11
_atom_site_aniso_U_22
_atom_site_aniso_U_33
_atom_site_aniso_U_23
_atom_site_aniso_U_13
_atom_site_aniso_U_12
Cu1 0.01361(16) 0.01741(17) 0.02179(18) -0.00049(16) 0.00786(14) 0.00013(15)
Cu2 0.01812(17) 0.01711(17) 0.01630(17) 0.00075(15) 0.00635(14) 0.00169(16)
O1 0.0180(10) 0.0207(12) 0.0166(10) -0.0018(8) 0.0055(8) -0.0003(8)
O2 0.0198(10) 0.0188(10) 0.0180(10) -0.0009(8) 0.0070(8) -0.0007(8)
O3 0.0159(9) 0.0201(10) 0.0240(10) -0.0007(8) 0.0086(8) 0.0016(8)
O4 0.0147(9) 0.0202(11) 0.0228(10) -0.0007(8) 0.0089(8) 0.0012(8)
O5 0.0217(11) 0.0225(11) 0.0175(10) 0.0004(9) 0.0053(9) -0.0006(9)
O6 0.0189(10) 0.0234(11) 0.0150(9) 0.0029(8) 0.0063(8) 0.0025(8)
O7 0.0157(9) 0.0211(10) 0.0237(10) -0.0016(8) 0.0091(8) -0.0022(8)
O8 0.0130(9) 0.0211(11) 0.0204(10) -0.0024(8) 0.0059(8) -0.0011(8)
O9 0.020(2) 0.022(2) 0.022(3) -0.008(2) 0.010(2) -0.0008(17)
O9A 0.023(4) 0.078(11) 0.028(5) -0.027(7) -0.001(4) 0.015(7)
O10 0.027(2) 0.013(3) 0.035(2) 0.001(2) 0.0020(17) -0.003(2)
O10A 0.020(5) 0.085(15) 0.043(10) 0.041(8) 0.013(7) 0.022(8)
O11 0.0265(11) 0.0270(12) 0.0272(11) -0.0026(9) 0.0060(9) 0.0027(9)
O12 0.0324(13) 0.0413(15) 0.0603(17) -0.0051(12) 0.0252(12) 0.0057(11)
F1 0.0183(9) 0.0499(12) 0.0247(9) 0.0091(8) 0.0028(8) 0.0105(8)
F2 0.0312(10) 0.0316(10) 0.0167(8) -0.0046(7) 0.0083(7) -0.0038(8)
F3 0.0367(10) 0.0283(10) 0.0226(9) 0.0038(7) 0.0120(8) -0.0088(8)
F4 0.019(3) 0.044(3) 0.038(2) -0.010(2) 0.0176(18) 0.000(2)
F5 0.020(2) 0.020(2) 0.083(5) -0.005(3) 0.024(3) -0.0053(16)
F6 0.0142(16) 0.057(4) 0.0274(18) 0.0099(18) -0.0027(13) 0.0097(18)
F4A 0.020(4) 0.16(2) 0.045(5) -0.003(8) 0.004(3) 0.002(6)
F5A 0.026(7) 0.032(7) 0.159(18) -0.049(11) 0.047(12) -0.010(5)
F6A 0.024(5) 0.029(4) 0.085(9) 0.010(6) 0.032(6) 0.000(3)
F7 0.0198(9) 0.0605(14) 0.0284(10) 0.0081(9) 0.0037(8) 0.0127(9)
F8 0.0483(12) 0.0346(11) 0.0170(9) 0.0006(8) 0.0114(8) 0.0059(9)
F9 0.0435(12) 0.0362(11) 0.0240(10) 0.0102(8) 0.0096(9) -0.0103(9)
F10 0.0182(10) 0.0616(15) 0.0436(12) 0.0132(11) 0.0077(9) 0.0115(9)
F11 0.0214(10) 0.0417(13) 0.0687(14) -0.0259(11) 0.0221(10) -0.0143(9)
F12 0.0238(10) 0.0629(14) 0.0326(10) -0.0111(9) 0.0184(9) -0.0059(9)
F13 0.068(2) 0.083(2) 0.165(3) -0.030(2) 0.037(2) 0.0082(17)
F14 0.0476(18) 0.083(2) 0.282(5) -0.105(3) 0.050(3) -0.0226(16)
F15 0.312(7) 0.075(3) 0.091(3) -0.030(2) 0.015(4) 0.044(3)
F16 0.100(2) 0.082(2) 0.096(2) -0.0198(17) 0.0545(19) 0.0227(18)
F17 0.129(3) 0.0504(17) 0.086(2) 0.0080(15) 0.035(2) 0.0362(17)
F18 0.139(4) 0.106(3) 0.254(6) -0.084(3) 0.128(4) -0.054(3)
N1 0.0160(11) 0.0253(13) 0.0237(13) -0.0005(10) 0.0071(10) 0.0008(10)
N2 0.0269(13) 0.0162(12) 0.0251(13) -0.0007(10) 0.0114(11) -0.0016(10)
N3 0.0204(13) 0.0312(15) 0.0344(15) -0.0071(12) 0.0084(12) 0.0038(11)
N4 0.0307(15) 0.0251(15) 0.0264(14) -0.0008(11) 0.0026(12) 0.0074(12)
C1 0.0123(12) 0.0238(15) 0.0157(13) 0.0011(12) 0.0067(11) 0.0028(11)
C2 0.0157(13) 0.0246(16) 0.0152(13) 0.0004(12) 0.0038(11) -0.0006(11)
C3 0.0126(12) 0.0261(15) 0.0136(12) 0.0030(11) 0.0055(10) 0.0035(11)
C4 0.0155(14) 0.0341(18) 0.0314(17) -0.0045(14) 0.0077(13) 0.0005(13)
C5 0.0126(13) 0.0270(17) 0.0166(14) 0.0030(12) 0.0062(11) 0.0012(11)
C6 0.0212(14) 0.0233(15) 0.0190(13) 0.0022(12) 0.0067(11) 0.0003(13)
C7 0.0141(13) 0.0242(15) 0.0128(13) 0.0009(11) 0.0052(11) 0.0024(11)
C8 0.0143(14) 0.0316(18) 0.0217(15) -0.0063(13) 0.0055(12) -0.0026(13)
C9 0.0151(14) 0.0185(16) 0.0229(16) -0.0019(13) 0.0018(12) 0.0001(12)
C10 0.032(2) 0.024(2) 0.029(2) -0.010(2) -0.001(2) -0.0076(18)
C10A 0.029(7) 0.033(7) 0.053(11) -0.019(6) 0.007(7) -0.003(5)
C11 0.0257(16) 0.0201(15) 0.0184(15) -0.0014(12) 0.0029(13) -0.0017(12)
C12 0.033(2) 0.042(2) 0.042(2) -0.0120(18) 0.0106(17) 0.0066(17)
C13 0.0208(15) 0.0293(17) 0.0247(16) -0.0029(13) 0.0034(13) 0.0073(13)
C15 0.0189(15) 0.0279(18) 0.042(2) -0.0043(15) -0.0008(15) 0.0077(13)
C16 0.0214(15) 0.0287(17) 0.0242(16) -0.0037(13) 0.0034(13) 0.0085(13)
C17 0.0295(18) 0.049(2) 0.064(3) -0.0082(19) 0.0236(19) 0.0000(17)
C20 0.0199(14) 0.0258(16) 0.0231(15) -0.0044(12) 0.0101(12) -0.0027(12)
C21 0.0181(15) 0.0353(19) 0.0353(18) 0.0016(15) 0.0080(14) -0.0073(13)
C22 0.0233(15) 0.0412(19) 0.0168(14) -0.0022(13) 0.0054(12) -0.0007(13)
C23 0.044(2) 0.0303(18) 0.0249(17) -0.0020(14) 0.0184(15) -0.0028(15)
C24 0.0326(18) 0.043(2) 0.0359(19) -0.0138(16) 0.0106(15) -0.0002(16)
C25 0.033(2) 0.056(3) 0.058(2) -0.011(2) 0.0198(19) 0.0095(18)
C26 0.0232(15) 0.043(2) 0.0254(16) -0.0076(14) 0.0118(13) -0.0037(14)
C27 0.0226(15) 0.0317(18) 0.0402(19) 0.0026(15) 0.0155(14) -0.0043(13)
C29 0.058(3) 0.038(2) 0.0295(19) 0.0083(16) 0.0047(18) 0.0077(19)
C30 0.054(3) 0.054(3) 0.087(4) 0.006(2) 0.045(3) 0.006(2)
C31 0.118(8) 0.087(6) 0.068(5) -0.037(4) 0.065(5) -0.067(6)
C32 0.069(6) 0.163(10) 0.228(14) 0.030(10) 0.091(8) -0.028(6)
C30A 0.054(3) 0.054(3) 0.087(4) 0.006(2) 0.045(3) 0.006(2)
C31A 0.128(16) 0.138(15) 0.156(16) -0.083(12) 0.065(13) -0.040(12)
C32A 0.029(8) 0.203(18) 0.167(17) -0.021(15) 0.038(10) -0.014(10)

loop_
_atom_type_symbol
_atom_type_description
_atom_type_scat_dispersion_real
_atom_type_scat_dispersion_imag
_atom_type_scat_source
C C 0.0033 0.0016 'International Tables Vol C Tables 4.2.6.8 and 6.1.1.4'
H H 0.0000 0.0000 'International Tables Vol C Tables 4.2.6.8 and 6.1.1.4'
N N 0.0061 0.0033 'International Tables Vol C Tables 4.2.6.8 and 6.1.1.4'
O O 0.0106 0.0060 'International Tables Vol C Tables 4.2.6.8 and 6.1.1.4'
F F 0.0171 0.0103 'International Tables Vol C Tables 4.2.6.8 and 6.1.1.4'
Cu Cu 0.3201 1.2651 'International Tables Vol C Tables 4.2.6.8 and 6.1.1.4'

loop_
_geom_angle_atom_site_label_1
_geom_angle_atom_site_label_2
_geom_angle_atom_site_label_3
_geom_angle
O7 Cu1 O3 176.75(8)
O7 Cu1 O9 92.3(3)
O3 Cu1 O9 90.9(3)
O7 Cu1 O1 89.74(9)
O3 Cu1 O1 88.45(8)
O9 Cu1 O1 135.8(3)
O7 Cu1 O6 88.24(8)
O3 Cu1 O6 91.12(8)
O9 Cu1 O6 89.5(3)
O1 Cu1 O6 134.71(8)
O7 Cu1 O9A 88.1(4)
O3 Cu1 O9A 94.3(4)
O9 Cu1 O9A 53.3(5)
O1 Cu1 O9A 82.7(3)
O6 Cu1 O9A 142.4(3)
O7 Cu1 O10A 94.9(5)
O3 Cu1 O10A 88.3(5)
O9 Cu1 O10A 3.1(8)
O1 Cu1 O10A 137.4(5)
O6 Cu1 O10A 87.9(5)
O9A Cu1 O10A 55.2(6)
O5 Cu2 O2 175.16(9)
O5 Cu2 O11 91.36(9)
O2 Cu2 O11 92.07(9)
O5 Cu2 O4 90.60(9)
O2 Cu2 O4 88.99(8)
O11 Cu2 O4 139.88(9)
O5 Cu2 O8 87.18(8)
O2 Cu2 O8 89.62(8)
O11 Cu2 O8 86.42(8)
O4 Cu2 O8 133.70(7)
C1 O1 Cu1 137.26(19)
C1 O2 Cu2 118.21(17)
C3 O3 Cu1 118.44(18)
C3 O4 Cu2 136.82(19)
C5 O5 Cu2 116.97(19)
C5 O6 Cu1 137.25(18)
C7 O7 Cu1 115.70(17)
C7 O8 Cu2 137.65(18)
C9 O9 Cu1 110.2(6)
O10 O9A C9 75.8(16)
O10 O9A Cu1 174(2)
C9 O9A Cu1 98.4(13)
O9A O10 C9 76.2(17)
O9A O10 C10A 120(2)
C9 O10 C10A 45.0(6)
C9 O10A Cu1 88.1(13)
C11 O11 Cu2 106.1(2)
F6A F5 C4 92.5(14)
F6A F5 F4A 147.9(17)
C4 F5 F4A 55.6(6)
F4A F6 C4 65.2(7)
F6 F4A C4 75.3(13)
F6 F4A F5 123.7(13)
C4 F4A F5 52.7(5)
F5 F6A C4 58.8(12)
C10A F13 C10 30.8(7)
C10 F18 C10A 28.9(6)
C20 N1 C21 107.8(3)
C20 N1 C22 126.1(2)
C21 N1 C22 126.1(2)
C20 N2 C27 108.3(3)
C20 N2 C23 125.2(3)
C27 N2 C23 126.4(3)
C15 N3 C16 107.6(3)
C15 N3 C17 125.6(3)
C16 N3 C17 126.6(3)
C15 N4 C13 108.3(3)
C15 N4 C29 125.5(3)
C13 N4 C29 126.1(3)
O2 C1 O1 129.7(3)
O2 C1 C2 115.5(2)
O1 C1 C2 114.8(3)
F3 C2 F2 107.9(2)
F3 C2 F1 107.4(2)
F2 C2 F1 107.5(2)
F3 C2 C1 112.3(2)
F2 C2 C1 112.6(2)
F1 C2 C1 108.8(2)
O4 C3 O3 130.6(3)
O4 C3 C4 114.8(3)
O3 C3 C4 114.5(3)
F5A C4 F5 114.4(12)
F5A C4 F4A 116.8(11)
F5 C4 F4A 71.7(9)
F5A C4 F4 14.1(15)
F5 C4 F4 112.3(7)
F4A C4 F4 130.4(10)
F5A C4 F6 88.3(12)
F5 C4 F6 108.3(4)
F4A C4 F6 39.5(11)
F4 C4 F6 102.0(5)
F5A C4 F6A 100.1(12)
F5 C4 F6A 28.7(5)
F4A C4 F6A 100.4(8)
F4 C4 F6A 92.5(8)
F6 C4 F6A 135.0(6)
F5A C4 C3 118.9(12)
F5 C4 C3 115.5(4)
F4A C4 C3 110.5(5)
F4 C4 C3 110.9(5)
F6 C4 C3 106.8(3)
F6A C4 C3 107.2(6)
O6 C5 O5 130.1(3)
O6 C5 C6 116.0(2)
O5 C5 C6 113.9(3)
F8 C6 F9 107.6(2)
F8 C6 F7 107.8(2)
F9 C6 F7 107.1(2)
F8 C6 C5 112.7(2)
F9 C6 C5 112.2(2)
F7 C6 C5 109.3(2)
O8 C7 O7 129.9(3)
O8 C7 C8 115.5(3)
O7 C7 C8 114.6(3)
F11 C8 F12 107.8(3)
F11 C8 F10 107.4(2)
F12 C8 F10 107.2(3)
F11 C8 C7 113.4(3)
F12 C8 C7 111.1(2)
F10 C8 C7 109.7(3)
C10A C9 O9A 114.4(10)
C10A C9 O10 86.9(10)
O9A C9 O10 28.0(10)
C10A C9 O9 146.2(11)
O9A C9 O9 98.1(12)
O10 C9 O9 126.1(5)
C10A C9 O10A 125.7(11)
O9A C9 O10A 118.0(10)
O10 C9 O10A 145.9(11)
O9 C9 O10A 20.6(12)
C10A C9 C10 29.2(10)
O9A C9 C10 142.3(11)
O10 C9 C10 114.4(4)
O9 C9 C10 119.5(4)
O10A C9 C10 99.6(11)
C10A C10 F15 166.1(15)
C10A C10 F18 88.7(14)
F15 C10 F18 105.1(6)
C10A C10 F13 74.6(12)
F15 C10 F13 104.1(6)
F18 C10 F13 102.1(5)
C10A C10 C9 53.3(12)
F15 C10 C9 116.5(5)
F18 C10 C9 115.8(6)
F13 C10 C9 111.6(5)
C10 C10A C9 97.4(18)
C10 C10A F13 74.7(14)
C9 C10A F13 133.3(12)
C10 C10A F18 62.5(13)
C9 C10A F18 123.5(11)
F13 C10A F18 94.0(9)
C10 C10A O10 141.4(17)
C9 C10A O10 48.1(6)
F13 C10A O10 139.4(14)
F18 C10A O10 117.5(10)
O12 C11 O11 125.9(3)
O12 C11 C12 119.4(3)
O11 C11 C12 114.6(3)
F14 C12 F16 104.8(4)
F14 C12 F17 107.9(4)
F16 C12 F17 101.6(3)
F14 C12 C11 115.1(3)
F16 C12 C11 113.4(3)
F17 C12 C11 112.9(3)
C16 C13 N4 106.7(3)
N4 C15 N3 109.7(3)
C13 C16 N3 107.7(3)
N3 C17 C30 110.0(3)
N2 C20 N1 109.3(3)
C27 C21 N1 107.1(3)
N1 C22 C26 112.4(2)
C26 C24 C25 110.6(3)
C22 C26 C24 114.6(3)
C21 C27 N2 107.5(3)
C31 C30 C17 111.7(5)
C32 C31 C30 119.0(8)

loop_
_geom_bond_atom_site_label_1
_geom_bond_atom_site_label_2
_geom_bond_distance
Cu1 O7 1.9252(19)
Cu1 O3 1.937(2)
Cu1 O9 1.976(6)
Cu1 O1 2.072(2)
Cu1 O6 2.154(2)
Cu1 O9A 2.19(3)
Cu1 O10A 2.41(3)
Cu2 O5 1.934(2)
Cu2 O2 1.939(2)
Cu2 O11 2.000(2)
Cu2 O4 2.019(2)
Cu2 O8 2.254(2)
O1 C1 1.248(3)
O2 C1 1.250(3)
O3 C3 1.245(3)
O4 C3 1.236(3)
O5 C5 1.259(3)
O6 C5 1.235(3)
O7 C7 1.263(3)
O8 C7 1.229(3)
O9 C9 1.244(12)
O9A O10 0.60(2)
O9A C9 1.244(12)
O10 C9 1.241(7)
O10 C10A 1.665(17)
O10A C9 1.25(2)
O11 C11 1.260(4)
O12 C11 1.230(4)
F1 C2 1.341(3)
F2 C2 1.331(3)
F3 C2 1.328(3)
F4 C4 1.355(11)
F5 F6A 0.701(12)
F5 C4 1.248(7)
F5 F4A 1.490(14)
F6 F4A 0.91(2)
F6 C4 1.380(5)
F4A C4 1.295(10)
F5A C4 1.22(2)
F6A C4 1.458(13)
F7 C6 1.335(3)
F8 C6 1.323(3)
F9 C6 1.329(3)
F10 C8 1.330(4)
F11 C8 1.316(3)
F12 C8 1.323(3)
F13 C10A 1.351(13)
F13 C10 1.352(7)
F14 C12 1.318(4)
F15 C10 1.256(10)
F16 C12 1.316(5)
F17 C12 1.337(5)
F18 C10 1.317(7)
F18 C10A 1.484(15)
N1 C20 1.326(4)
N1 C21 1.380(4)
N1 C22 1.474(4)
N2 C20 1.318(4)
N2 C27 1.370(4)
N2 C23 1.458(4)
N3 C15 1.316(4)
N3 C16 1.381(4)
N3 C17 1.476(5)
N4 C15 1.316(5)
N4 C13 1.380(4)
N4 C29 1.470(5)
C1 C2 1.536(4)
C3 C4 1.548(4)
C5 C6 1.543(4)
C7 C8 1.543(4)
C9 C10A 1.178(12)
C9 C10 1.456(7)
C10 C10A 0.717(17)
C11 C12 1.476(5)
C13 C16 1.336(5)
C17 C30 1.511(6)
C21 C27 1.340(5)
C22 C26 1.500(4)
C24 C26 1.501(5)
C24 C25 1.537(5)
C30 C31 1.473(8)
C31 C32 1.408(14)
C31A C32A 1.60(3)
